data_4119894
loop_
_publ_author_name
'Guoqi Zhang'
'Kalyan V. Vasudevan'
'Brian L. Scott'
'Susan K. Hanson'

_publ_section_title
;
 Understanding the Mechanisms of Cobalt-Catalyzed Hydrogenation and
 Dehydrogenation Reactions
;
_journal_name_full 'Journal of the American Chemical Society'
_journal_page_first 8668
_journal_page_last 8681
_journal_paper_doi 10.1021/ja402679a
_journal_volume 135
_journal_year 2013
_chemical_formula_sum 'C69 H75 B Co F24 N O2 P2'
_chemical_formula_weight 1537.98
_chemical_name_systematic
; 
 ? 
;
_space_group_IT_number 14
_symmetry_cell_setting monoclinic
_symmetry_space_group_name_Hall '-P 2ybc'
_symmetry_space_group_name_H-M 'P 1 21/c 1'
_atom_sites_solution_hydrogens geom
_atom_sites_solution_primary direct
_atom_sites_solution_secondary difmap
_audit_creation_method SHELXL-97
_cell_angle_alpha 90.00
_cell_angle_beta 107.596(1)
_cell_angle_gamma 90.00
_cell_formula_units_Z 4
_cell_length_a 16.4488(10)
_cell_length_b 21.9312(14)
_cell_length_c 20.4269(13)
_cell_measurement_temperature 140(1)
_cell_volume 7024.1(8)
_computing_cell_refinement 'SAINT+, v. 7.66a (Bruker AXS, 2009)'
_computing_data_collection 'APEX II, v. 7.0 (Bruker AXS, 2009)'
_computing_data_reduction 'SAINT+, v. 7.66a (Bruker AXS, 2009)'
_computing_molecular_graphics 'SHELXTL, v. 6.14, (Bruker AXS, 2000)'
_computing_publication_material 'SHELXTL, v. 6.14, (Bruker AXS, 2000)'
_computing_structure_refinement 'SHELXL-97 (Sheldrick, 1997)'
_computing_structure_solution 'SHELXS-97 (Sheldrick, 1990)'
_diffrn_ambient_temperature 140(1)
_diffrn_measured_fraction_theta_full 0.999
_diffrn_measured_fraction_theta_max 0.996
_diffrn_measurement_device_type 'Bruker D8 with APEXII CCD'
_diffrn_measurement_method '\w scans'
_diffrn_radiation_monochromator graphite
_diffrn_radiation_source 'fine-focus sealed tube'
_diffrn_radiation_type MoK\a
_diffrn_radiation_wavelength 0.71073
_diffrn_reflns_av_R_equivalents 0.0811
_diffrn_reflns_av_sigmaI/netI 0.0645
_diffrn_reflns_limit_h_max 20
_diffrn_reflns_limit_h_min -20
_diffrn_reflns_limit_k_max 26
_diffrn_reflns_limit_k_min -26
_diffrn_reflns_limit_l_max 24
_diffrn_reflns_limit_l_min -24
_diffrn_reflns_number 69448
_diffrn_reflns_theta_full 25.00
_diffrn_reflns_theta_max 25.69
_diffrn_reflns_theta_min 1.86
_diffrn_standards_decay_% 0
_diffrn_standards_interval_count 0
_diffrn_standards_interval_time 0
_diffrn_standards_number 0
_exptl_absorpt_coefficient_mu 0.398
_exptl_absorpt_correction_T_max 0.9612
_exptl_absorpt_correction_T_min 0.8898
_exptl_absorpt_correction_type multi-scan
_exptl_absorpt_process_details 'SADABS v. 1 (Sheldrick, 2008)'
_exptl_crystal_colour yellow
_exptl_crystal_density_diffrn 1.454
_exptl_crystal_description block
_exptl_crystal_F_000 3160
_exptl_crystal_size_max 0.30
_exptl_crystal_size_mid 0.20
_exptl_crystal_size_min 0.10
_refine_diff_density_max 1.408
_refine_diff_density_min -1.072
_refine_diff_density_rms 0.088
_refine_ls_extinction_method none
_refine_ls_goodness_of_fit_ref 1.336
_refine_ls_hydrogen_treatment mixed
_refine_ls_matrix_type full
_refine_ls_number_parameters 973
_refine_ls_number_reflns 13313
_refine_ls_number_restraints 72
_refine_ls_restrained_S_all 1.363
_refine_ls_R_factor_all 0.1128
_refine_ls_R_factor_gt 0.0701
_refine_ls_shift/su_max 0.001
_refine_ls_shift/su_mean 0.000
_refine_ls_structure_factor_coef Fsqd
_refine_ls_weighting_details 'calc w=1/[\s^2^(Fo^2^)+(0.0864P)^2^+0.0000P] where P=(Fo^2^+2Fc^2^)/3'
_refine_ls_weighting_scheme calc
_refine_ls_wR_factor_gt 0.1816
_refine_ls_wR_factor_ref 0.2036
_reflns_number_gt 8723
_reflns_number_total 13313
_reflns_threshold_expression >2sigma(I)
_cod_data_source_file ja402679a_si_002_5.cif
_cod_data_source_block apx1622
_cod_original_sg_symbol_H-M 'P 21/c'
_cod_database_code 4119894

loop_
_symmetry_equiv_pos_as_xyz
'x, y, z'
'-x, y+1/2, -z+1/2'
'-x, -y, -z'
'x, -y-1/2, z-1/2'

loop_
_atom_site_label
_atom_site_type_symbol
_atom_site_fract_x
_atom_site_fract_y
_atom_site_fract_z
_atom_site_U_iso_or_equiv
_atom_site_adp_type
_atom_site_occupancy
_atom_site_symmetry_multiplicity
_atom_site_calc_flag
_atom_site_refinement_flags
_atom_site_disorder_assembly
_atom_site_disorder_group
Co1 Co 0.35071(3) 0.40468(3) 0.71756(3) 0.02282(17) Uani 1 1 d . E .
P1 P 0.37656(7) 0.31760(5) 0.77244(6) 0.0273(3) Uani 1 1 d . . .
P2 P 0.34561(7) 0.50153(5) 0.68769(6) 0.0261(3) Uani 1 1 d . . .
N1 N 0.4755(2) 0.40628(17) 0.72358(19) 0.0304(9) Uani 1 1 d . . .
H1 H 0.4784 0.3907 0.6830 0.036 Uiso 1 1 calc R A 3
O1 O 0.32300(19) 0.37621(13) 0.62063(14) 0.0283(7) Uani 1 1 d . . .
O2 O 0.22407(19) 0.42286(16) 0.81249(16) 0.0395(8) Uani 1 1 d . . .
F1 F 0.0085(2) 1.03898(14) 0.85999(15) 0.0560(9) Uani 1 1 d . . .
F2 F 0.0686(2) 1.12050(15) 0.84171(15) 0.0566(9) Uani 1 1 d . . .
F3 F -0.06446(19) 1.10948(15) 0.79758(16) 0.0573(9) Uani 1 1 d . . .
F4 F -0.0905(2) 1.02256(16) 0.52298(15) 0.0643(9) Uani 1 1 d . . .
F5 F 0.0068(2) 1.08346(18) 0.52286(17) 0.0778(12) Uani 1 1 d . . .
F6 F -0.0986(3) 1.1116(2) 0.55629(16) 0.1072(18) Uani 1 1 d . . .
F7 F 0.3945(3) 1.0265(2) 0.6013(2) 0.1087(18) Uani 1 1 d . . .
F8 F 0.2760(2) 1.04657(15) 0.53707(18) 0.0669(10) Uani 1 1 d . . .
F9 F 0.3508(3) 0.98922(16) 0.4992(2) 0.1005(16) Uani 1 1 d . . .
F10 F 0.2089(3) 0.74653(18) 0.5469(3) 0.1109(18) Uani 1 1 d . . .
F11 F 0.3060(5) 0.77292(19) 0.5129(3) 0.173(3) Uani 1 1 d U . .
F12 F 0.3273(3) 0.74411(16) 0.6123(2) 0.1123(19) Uani 1 1 d . . .
F13 F -0.0931(2) 0.81920(16) 0.55618(16) 0.0718(11) Uani 1 1 d . . .
F14 F -0.13716(18) 0.75093(16) 0.61238(15) 0.0609(9) Uani 1 1 d . . .
F15 F -0.0369(2) 0.73109(16) 0.57068(15) 0.0630(9) Uani 1 1 d . . .
F16 F 0.00593(17) 0.72058(13) 0.85464(14) 0.0469(8) Uani 1 1 d . . .
F17 F 0.13657(18) 0.70601(12) 0.86145(14) 0.0433(7) Uani 1 1 d . . .
F18 F 0.10085(19) 0.78471(12) 0.90758(13) 0.0466(8) Uani 1 1 d . . .
F19 F 0.3731(4) 0.7886(4) 0.9155(7) 0.076(3) Uani 0.50 1 d P B 1
F20 F 0.4775(9) 0.8162(6) 0.8862(6) 0.072(4) Uani 0.50 1 d P B 1
F21 F 0.4619(10) 0.8416(6) 0.9800(6) 0.091(6) Uani 0.50 1 d PU B 1
F19' F 0.4165(12) 0.7910(6) 0.8737(7) 0.126(6) Uani 0.50 1 d PU B 2
F20' F 0.5115(5) 0.8502(5) 0.9235(8) 0.088(4) Uani 0.50 1 d P B 2
F21' F 0.4246(9) 0.8255(7) 0.9709(7) 0.085(6) Uani 0.50 1 d PU B 2
F22 F 0.3054(2) 1.09629(14) 0.89604(19) 0.0706(11) Uani 1 1 d . . .
F23 F 0.4487(5) 1.0730(3) 0.9229(5) 0.075(2) Uani 0.50 1 d PU C 1
F23' F 0.4040(5) 1.0948(3) 0.8675(5) 0.075(2) Uani 0.50 1 d PU C 2
F24 F 0.3863(3) 1.05733(19) 0.9791(2) 0.1213(19) Uani 1 1 d . C 3
B1 B 0.1735(3) 0.9215(2) 0.7192(2) 0.0198(10) Uani 1 1 d . D 3
C1 C 0.3720(3) 0.3164(2) 0.8612(2) 0.0331(11) Uani 1 1 d . E 3
H1A H 0.3135 0.3276 0.8591 0.040 Uiso 1 1 calc R E 3
C2 C 0.4307(3) 0.3636(2) 0.9073(2) 0.0384(12) Uani 1 1 d . E 3
H2A H 0.4895 0.3535 0.9117 0.046 Uiso 1 1 calc R E 3
H2B H 0.4189 0.4035 0.8858 0.046 Uiso 1 1 calc R E 3
C3 C 0.4193(4) 0.3666(3) 0.9779(3) 0.0554(16) Uani 1 1 d . E 3
H3A H 0.3619 0.3800 0.9741 0.066 Uiso 1 1 calc R E 3
H3B H 0.4589 0.3960 1.0058 0.066 Uiso 1 1 calc R E 3
C4 C 0.4350(4) 0.3042(3) 1.0128(3) 0.0580(17) Uani 1 1 d . E 3
H4A H 0.4942 0.2926 1.0210 0.070 Uiso 1 1 calc R E 3
H4B H 0.4239 0.3064 1.0567 0.070 Uiso 1 1 calc R E 3
C5 C 0.3772(3) 0.2564(3) 0.9677(3) 0.0524(16) Uani 1 1 d . E 3
H5A H 0.3896 0.2168 0.9896 0.063 Uiso 1 1 calc R E 3
H5B H 0.3182 0.2662 0.9628 0.063 Uiso 1 1 calc R E 3
C6 C 0.3899(3) 0.2537(2) 0.8973(3) 0.0400(12) Uani 1 1 d . E 3
H6A H 0.3519 0.2234 0.8695 0.048 Uiso 1 1 calc R E 3
H6B H 0.4480 0.2414 0.9020 0.048 Uiso 1 1 calc R E 3
C7 C 0.3245(3) 0.2451(2) 0.7357(3) 0.0395(12) Uani 1 1 d . E 3
H7 H 0.3577 0.2126 0.7647 0.047 Uiso 1 1 calc R E 3
C8 C 0.3260(4) 0.2317(3) 0.6640(3) 0.0615(17) Uani 1 1 d . E 3
H8A H 0.3837 0.2356 0.6616 0.074 Uiso 1 1 calc R E 3
H8B H 0.2903 0.2608 0.6323 0.074 Uiso 1 1 calc R E 3
C9 C 0.2930(4) 0.1662(3) 0.6433(4) 0.070(2) Uani 1 1 d . E 3
H9A H 0.2930 0.1580 0.5966 0.085 Uiso 1 1 calc R E 3
H9B H 0.3308 0.1370 0.6734 0.085 Uiso 1 1 calc R E 3
C10 C 0.2027(4) 0.1586(3) 0.6483(3) 0.0635(17) Uani 1 1 d . E 3
H10A H 0.1640 0.1848 0.6148 0.076 Uiso 1 1 calc R E 3
H10B H 0.1843 0.1167 0.6378 0.076 Uiso 1 1 calc R E 3
C11 C 0.1992(3) 0.1742(2) 0.7181(3) 0.0512(15) Uani 1 1 d . E 3
H11A H 0.2329 0.1450 0.7508 0.061 Uiso 1 1 calc R E 3
H11B H 0.1407 0.1713 0.7189 0.061 Uiso 1 1 calc R E 3
C12 C 0.2328(3) 0.2386(2) 0.7400(3) 0.0382(12) Uani 1 1 d . E 3
H12A H 0.2324 0.2461 0.7867 0.046 Uiso 1 1 calc R E 3
H12B H 0.1960 0.2684 0.7103 0.046 Uiso 1 1 calc R E 3
C13 C 0.4888(3) 0.3051(2) 0.7776(3) 0.0355(11) Uani 1 1 d . E 3
H13A H 0.5175 0.2828 0.8192 0.043 Uiso 1 1 calc R E 3
H13B H 0.4923 0.2813 0.7385 0.043 Uiso 1 1 calc R E 3
C14 C 0.5316(3) 0.3664(2) 0.7781(2) 0.0329(11) Uani 1 1 d . E 3
H14A H 0.5417 0.3856 0.8227 0.040 Uiso 1 1 calc R E 3
H14B H 0.5861 0.3609 0.7698 0.040 Uiso 1 1 calc R E 3
C15 C 0.5127(3) 0.4678(2) 0.7282(3) 0.0444(13) Uani 1 1 d . E 3
H15A H 0.5673 0.4661 0.7192 0.053 Uiso 1 1 calc R E 3
H15B H 0.5219 0.4842 0.7740 0.053 Uiso 1 1 calc R E 3
C16 C 0.4514(3) 0.5085(2) 0.6755(3) 0.0449(14) Uani 1 1 d . E 3
H16A H 0.4489 0.4959 0.6294 0.054 Uiso 1 1 calc R E 3
H16B H 0.4705 0.5506 0.6818 0.054 Uiso 1 1 calc R E 3
C17 C 0.3493(13) 0.5600(12) 0.7530(11) 0.050(4) Uani 0.50 1 d PD E 1
H17 H 0.3281 0.5955 0.7237 0.060 Uiso 0.50 1 calc PR E 1
C18 C 0.2814(5) 0.5523(4) 0.7852(5) 0.019(2) Uani 0.50 1 d PD E 1
H18A H 0.2918 0.5153 0.8124 0.023 Uiso 0.50 1 calc PR E 1
H18B H 0.2272 0.5476 0.7495 0.023 Uiso 0.50 1 calc PR E 1
C19 C 0.2753(8) 0.6056(5) 0.8307(7) 0.053(3) Uani 0.50 1 d PD E 1
H19A H 0.2442 0.6385 0.8022 0.063 Uiso 0.50 1 calc PR E 1
H19B H 0.2433 0.5930 0.8613 0.063 Uiso 0.50 1 calc PR E 1
C20 C 0.3581(9) 0.6279(10) 0.8714(8) 0.077(5) Uani 0.50 1 d PDU E 1
H20A H 0.3859 0.5973 0.9049 0.092 Uiso 0.50 1 calc PR E 1
H20B H 0.3505 0.6642 0.8962 0.092 Uiso 0.50 1 calc PR E 1
C21 C 0.4145(10) 0.6430(6) 0.8271(8) 0.089(3) Uani 0.50 1 d PD E 1
H21A H 0.4681 0.6604 0.8547 0.107 Uiso 0.50 1 calc PR E 1
H21B H 0.3864 0.6721 0.7916 0.107 Uiso 0.50 1 calc PR E 1
C22 C 0.4298(9) 0.5825(5) 0.7949(6) 0.068(3) Uani 0.50 1 d PD E 1
H22A H 0.4677 0.5889 0.7672 0.081 Uiso 0.50 1 calc PR E 1
H22B H 0.4560 0.5533 0.8306 0.081 Uiso 0.50 1 calc PR E 1
C17' C 0.3281(16) 0.5625(11) 0.7441(11) 0.050(4) Uani 0.50 1 d PD E 2
H17' H 0.2662 0.5593 0.7349 0.060 Uiso 0.50 1 calc PR E 2
C18' C 0.356(2) 0.5529(7) 0.8173(9) 0.182(14) Uani 0.50 1 d PD E 2
H18C H 0.4182 0.5512 0.8314 0.218 Uiso 0.50 1 calc PR E 2
H18D H 0.3366 0.5128 0.8256 0.218 Uiso 0.50 1 calc PR E 2
C19' C 0.3319(13) 0.5967(6) 0.8652(8) 0.067(4) Uani 0.50 1 d PDU E 2
H19C H 0.3729 0.5935 0.9106 0.081 Uiso 0.50 1 calc PR E 2
H19D H 0.2764 0.5854 0.8688 0.081 Uiso 0.50 1 calc PR E 2
C20' C 0.3288(10) 0.6629(5) 0.8404(7) 0.063(4) Uani 0.50 1 d PDU E 2
H20C H 0.2968 0.6870 0.8639 0.076 Uiso 0.50 1 calc PR E 2
H20D H 0.3865 0.6789 0.8532 0.076 Uiso 0.50 1 calc PR E 2
C21' C 0.2934(9) 0.6697(7) 0.7722(7) 0.089(3) Uani 0.50 1 d PDU E 2
H21C H 0.2988 0.7119 0.7600 0.107 Uiso 0.50 1 calc PR E 2
H21D H 0.2331 0.6603 0.7603 0.107 Uiso 0.50 1 calc PR E 2
C22' C 0.3359(9) 0.6273(5) 0.7291(6) 0.068(3) Uani 0.50 1 d PD E 2
H22C H 0.3089 0.6346 0.6805 0.081 Uiso 0.50 1 calc PR E 2
H22D H 0.3958 0.6378 0.7395 0.081 Uiso 0.50 1 calc PR E 2
C23 C 0.2705(3) 0.5227(2) 0.6035(2) 0.0286(10) Uani 1 1 d . E .
H23 H 0.2654 0.4864 0.5746 0.034 Uiso 1 1 calc R . .
C24 C 0.2986(3) 0.5742(2) 0.5642(2) 0.0388(12) Uani 1 1 d . . .
H24A H 0.3019 0.6122 0.5891 0.047 Uiso 1 1 calc R E .
H24B H 0.3548 0.5652 0.5605 0.047 Uiso 1 1 calc R . .
C25 C 0.2357(4) 0.5808(3) 0.4931(3) 0.0661(19) Uani 1 1 d . E .
H25A H 0.2380 0.5445 0.4665 0.079 Uiso 1 1 calc R . .
H25B H 0.2521 0.6153 0.4702 0.079 Uiso 1 1 calc R . .
C26 C 0.1449(3) 0.5899(3) 0.4949(3) 0.074(2) Uani 1 1 d . . .
H26A H 0.1405 0.6291 0.5157 0.088 Uiso 1 1 calc R E .
H26B H 0.1064 0.5903 0.4484 0.088 Uiso 1 1 calc R . .
C27 C 0.1185(3) 0.5398(3) 0.5353(3) 0.0531(15) Uani 1 1 d . E .
H27A H 0.1166 0.5012 0.5117 0.064 Uiso 1 1 calc R . .
H27B H 0.0618 0.5483 0.5382 0.064 Uiso 1 1 calc R . .
C28 C 0.1807(3) 0.5352(2) 0.6072(2) 0.0328(11) Uani 1 1 d . . .
H28A H 0.1633 0.5025 0.6320 0.039 Uiso 1 1 calc R E .
H28B H 0.1803 0.5730 0.6318 0.039 Uiso 1 1 calc R . .
C29 C 0.2318(3) 0.39795(18) 0.7020(2) 0.0242(9) Uani 1 1 d . . .
C30 C 0.1889(3) 0.38040(19) 0.6340(2) 0.0288(10) Uani 1 1 d . E .
C31 C 0.0988(3) 0.3746(2) 0.6104(3) 0.0393(12) Uani 1 1 d . . .
H31 H 0.0712 0.3627 0.5654 0.047 Uiso 1 1 calc R E .
C32 C 0.0539(3) 0.3865(3) 0.6542(3) 0.0472(14) Uani 1 1 d . E .
H32 H -0.0052 0.3834 0.6385 0.057 Uiso 1 1 calc R . .
C33 C 0.0930(3) 0.4030(2) 0.7217(3) 0.0387(12) Uani 1 1 d . . .
H33 H 0.0603 0.4108 0.7508 0.046 Uiso 1 1 calc R E .
C34 C 0.1808(3) 0.4081(2) 0.7459(2) 0.0293(10) Uani 1 1 d . E .
C35 C 0.1751(4) 0.4385(3) 0.8569(3) 0.0555(16) Uani 1 1 d . . .
H35A H 0.1344 0.4694 0.8356 0.083 Uiso 1 1 calc R . .
H35B H 0.2123 0.4536 0.8995 0.083 Uiso 1 1 calc R . .
H35C H 0.1457 0.4030 0.8655 0.083 Uiso 1 1 calc R . .
C36 C 0.2433(3) 0.3695(2) 0.5927(2) 0.0318(11) Uani 1 1 d . E .
C37 C 0.2128(3) 0.3497(3) 0.5194(2) 0.0489(14) Uani 1 1 d . . .
H37A H 0.2603 0.3469 0.5016 0.073 Uiso 1 1 calc R E .
H37B H 0.1726 0.3790 0.4932 0.073 Uiso 1 1 calc R . .
H37C H 0.1856 0.3106 0.5164 0.073 Uiso 1 1 calc R . .
C38 C 0.1083(2) 0.97954(18) 0.7051(2) 0.0209(9) Uani 1 1 d . . .
C39 C 0.0841(3) 1.00496(18) 0.7596(2) 0.0224(9) Uani 1 1 d . D .
H39 H 0.1086 0.9898 0.8037 0.027 Uiso 1 1 calc R . .
C40 C 0.0251(3) 1.05164(19) 0.7501(2) 0.0232(9) Uani 1 1 d . . .
C41 C -0.0161(3) 1.0734(2) 0.6852(2) 0.0271(10) Uani 1 1 d . D .
H41 H -0.0561 1.1046 0.6789 0.033 Uiso 1 1 calc R . .
C42 C 0.0033(3) 1.0482(2) 0.6302(2) 0.0286(10) Uani 1 1 d . . .
C43 C 0.0654(3) 1.00277(19) 0.6400(2) 0.0267(10) Uani 1 1 d . D .
H43 H 0.0787 0.9875 0.6020 0.032 Uiso 1 1 calc R . .
C44 C 0.0084(3) 1.0794(2) 0.8118(2) 0.0345(11) Uani 1 1 d . D .
C45 C -0.0435(4) 1.0676(2) 0.5583(3) 0.0416(13) Uani 1 1 d . D .
C46 C 0.2174(2) 0.90972(18) 0.65856(19) 0.0204(9) Uani 1 1 d . . .
C47 C 0.2533(3) 0.9570(2) 0.6313(2) 0.0250(10) Uani 1 1 d . D .
H47 H 0.2495 0.9966 0.6464 0.030 Uiso 1 1 calc R . .
C48 C 0.2949(3) 0.9471(2) 0.5824(2) 0.0274(10) Uani 1 1 d . . .
C49 C 0.3033(3) 0.8888(2) 0.5587(2) 0.0312(11) Uani 1 1 d . D .
H49 H 0.3302 0.8822 0.5253 0.037 Uiso 1 1 calc R . .
C50 C 0.2705(3) 0.8411(2) 0.5865(2) 0.0281(10) Uani 1 1 d . . .
C51 C 0.2277(3) 0.85099(19) 0.6350(2) 0.0239(9) Uani 1 1 d . D .
H51 H 0.2054 0.8178 0.6522 0.029 Uiso 1 1 calc R . .
C52 C 0.3313(3) 1.0000(3) 0.5555(3) 0.0414(13) Uani 1 1 d . D .
C53 C 0.2796(3) 0.7778(2) 0.5645(3) 0.0404(12) Uani 1 1 d . D .
C54 C 0.1141(2) 0.86322(18) 0.7255(2) 0.0218(9) Uani 1 1 d . . .
C55 C 0.0505(3) 0.8436(2) 0.6664(2) 0.0266(10) Uani 1 1 d . D .
H55 H 0.0446 0.8636 0.6251 0.032 Uiso 1 1 calc R . .
C56 C -0.0036(3) 0.7958(2) 0.6675(2) 0.0285(10) Uani 1 1 d . . .
C57 C 0.0033(3) 0.7647(2) 0.7275(2) 0.0295(10) Uani 1 1 d . D .
H57 H -0.0325 0.7320 0.7281 0.035 Uiso 1 1 calc R . .
C58 C 0.0643(3) 0.78324(19) 0.7866(2) 0.0251(9) Uani 1 1 d . . .
C59 C 0.1189(3) 0.83143(18) 0.7854(2) 0.0222(9) Uani 1 1 d . D .
H59 H 0.1598 0.8427 0.8260 0.027 Uiso 1 1 calc R . .
C60 C -0.0682(3) 0.7754(3) 0.6017(3) 0.0437(13) Uani 1 1 d . D .
C61 C 0.0768(3) 0.7492(2) 0.8524(2) 0.0310(11) Uani 1 1 d . D .
C62 C 0.2539(2) 0.93217(18) 0.78917(19) 0.0189(8) Uani 1 1 d . . .
C63 C 0.3057(2) 0.8836(2) 0.8212(2) 0.0223(9) Uani 1 1 d . D .
H63 H 0.2936 0.8448 0.8024 0.027 Uiso 1 1 calc R . .
C64 C 0.3745(3) 0.8909(2) 0.8800(2) 0.0269(10) Uani 1 1 d . . .
C65 C 0.3952(3) 0.9480(2) 0.9095(2) 0.0343(11) Uani 1 1 d . D .
H65 H 0.4403 0.9529 0.9496 0.041 Uiso 1 1 calc R . .
C66 C 0.3470(3) 0.9971(2) 0.8778(2) 0.0320(11) Uani 1 1 d . . .
C67 C 0.2783(3) 0.98938(19) 0.8191(2) 0.0236(9) Uani 1 1 d . D .
H67 H 0.2473 1.0235 0.7988 0.028 Uiso 1 1 calc R . .
C68 C 0.4248(3) 0.8363(2) 0.9134(3) 0.0361(12) Uani 1 1 d . B .
C69 C 0.3682(4) 1.0589(2) 0.9084(3) 0.0509(15) Uani 1 1 d . C .
H1H H 0.372(4) 0.425(3) 0.791(3) 0.080 Uiso 1 1 d . . .

loop_
_atom_site_aniso_label
_atom_site_aniso_U_11
_atom_site_aniso_U_22
_atom_site_aniso_U_33
_atom_site_aniso_U_23
_atom_site_aniso_U_13
_atom_site_aniso_U_12
Co1 0.0179(3) 0.0281(3) 0.0217(3) -0.0013(2) 0.0049(2) -0.0013(2)
P1 0.0231(6) 0.0264(6) 0.0322(7) -0.0003(5) 0.0078(5) 0.0039(5)
P2 0.0249(6) 0.0290(6) 0.0235(6) -0.0002(5) 0.0059(5) -0.0045(5)
N1 0.0236(19) 0.041(2) 0.027(2) -0.0004(17) 0.0083(16) 0.0013(17)
O1 0.0309(17) 0.0280(17) 0.0242(16) -0.0038(13) 0.0058(14) -0.0010(14)
O2 0.0294(18) 0.060(2) 0.0320(19) -0.0025(16) 0.0137(15) 0.0047(16)
F1 0.090(3) 0.0455(19) 0.0474(18) 0.0075(15) 0.0433(18) 0.0167(17)
F2 0.061(2) 0.062(2) 0.0509(19) -0.0316(16) 0.0233(16) -0.0133(17)
F3 0.0501(19) 0.073(2) 0.0514(19) -0.0036(16) 0.0199(15) 0.0316(17)
F4 0.061(2) 0.081(2) 0.0319(17) -0.0050(17) -0.0133(15) -0.0093(19)
F5 0.064(2) 0.106(3) 0.047(2) 0.047(2) -0.0086(18) -0.015(2)
F6 0.149(4) 0.107(3) 0.0358(19) -0.0126(19) -0.018(2) 0.103(3)
F7 0.095(3) 0.132(4) 0.074(3) 0.043(3) -0.013(2) -0.080(3)
F8 0.087(3) 0.045(2) 0.082(3) 0.0172(18) 0.044(2) 0.0012(18)
F9 0.190(5) 0.055(2) 0.108(3) 0.002(2) 0.123(3) -0.011(3)
F10 0.069(3) 0.073(3) 0.164(4) -0.081(3) -0.004(3) 0.000(2)
F11 0.363(8) 0.049(3) 0.209(6) -0.021(3) 0.241(6) 0.005(4)
F12 0.135(4) 0.041(2) 0.104(3) -0.028(2) -0.049(3) 0.037(2)
F13 0.075(2) 0.067(2) 0.0430(19) 0.0071(17) -0.0274(17) -0.0284(19)
F14 0.0353(17) 0.092(3) 0.0482(19) -0.0185(17) 0.0026(14) -0.0310(17)
F15 0.057(2) 0.078(2) 0.0462(19) -0.0366(18) 0.0050(16) -0.0176(18)
F16 0.0414(17) 0.0548(19) 0.0471(18) 0.0115(15) 0.0173(14) -0.0137(14)
F17 0.0463(17) 0.0343(16) 0.0492(17) 0.0119(13) 0.0141(14) 0.0030(13)
F18 0.077(2) 0.0339(16) 0.0248(15) -0.0003(12) 0.0101(14) -0.0072(15)
F19 0.030(4) 0.032(4) 0.142(9) 0.050(5) -0.008(5) -0.001(3)
F20 0.088(8) 0.077(8) 0.082(8) 0.064(6) 0.073(7) 0.064(6)
F21 0.130(11) 0.057(6) 0.041(6) -0.005(5) -0.039(7) 0.041(7)
F19' 0.146(11) 0.065(7) 0.095(8) -0.034(6) -0.071(7) 0.072(8)
F20' 0.029(4) 0.081(7) 0.144(11) 0.065(7) 0.011(5) 0.025(4)
F21' 0.097(9) 0.109(11) 0.078(10) 0.074(9) 0.068(9) 0.066(8)
F22 0.074(2) 0.0402(19) 0.081(3) -0.0284(17) -0.002(2) 0.0085(18)
F23 0.056(4) 0.036(3) 0.157(7) -0.054(4) 0.068(4) -0.030(3)
F23' 0.056(4) 0.036(3) 0.157(7) -0.054(4) 0.068(4) -0.030(3)
F24 0.176(5) 0.071(3) 0.074(3) -0.032(2) -0.026(3) 0.020(3)
B1 0.022(2) 0.018(2) 0.019(2) -0.0022(18) 0.005(2) 0.0000(19)
C1 0.027(2) 0.037(3) 0.037(3) 0.009(2) 0.012(2) 0.008(2)
C2 0.050(3) 0.036(3) 0.028(3) 0.003(2) 0.011(2) 0.009(2)
C3 0.072(4) 0.068(4) 0.026(3) 0.008(3) 0.014(3) 0.031(3)
C4 0.063(4) 0.080(4) 0.040(3) 0.030(3) 0.030(3) 0.036(3)
C5 0.037(3) 0.066(4) 0.054(4) 0.038(3) 0.013(3) 0.016(3)
C6 0.034(3) 0.035(3) 0.046(3) 0.017(2) 0.005(2) 0.007(2)
C7 0.032(3) 0.029(3) 0.055(3) -0.006(2) 0.008(2) -0.002(2)
C8 0.073(4) 0.044(4) 0.079(4) -0.022(3) 0.040(4) -0.015(3)
C9 0.080(5) 0.045(4) 0.096(5) -0.033(4) 0.041(4) -0.017(3)
C10 0.057(4) 0.047(4) 0.084(5) -0.009(3) 0.017(4) -0.012(3)
C11 0.037(3) 0.036(3) 0.077(4) 0.002(3) 0.012(3) -0.004(2)
C12 0.030(3) 0.029(3) 0.053(3) 0.003(2) 0.008(2) 0.003(2)
C13 0.028(3) 0.039(3) 0.039(3) 0.000(2) 0.009(2) 0.007(2)
C14 0.020(2) 0.050(3) 0.028(2) 0.004(2) 0.0065(19) 0.005(2)
C15 0.022(2) 0.055(3) 0.050(3) 0.018(3) 0.002(2) -0.008(2)
C16 0.021(2) 0.053(3) 0.056(3) 0.021(3) 0.005(2) -0.005(2)
C17 0.076(10) 0.034(3) 0.024(5) -0.009(4) -0.008(6) 0.002(6)
C18 0.018(4) 0.022(5) 0.018(5) -0.009(4) 0.003(4) -0.007(4)
C19 0.061(8) 0.038(7) 0.071(9) -0.013(6) 0.036(7) -0.006(6)
C20 0.073(8) 0.094(9) 0.065(8) -0.030(7) 0.024(6) -0.017(7)
C21 0.095(6) 0.078(6) 0.098(7) -0.040(5) 0.034(6) -0.033(5)
C22 0.120(8) 0.047(5) 0.029(4) -0.011(4) 0.013(5) -0.004(5)
C17' 0.076(10) 0.034(3) 0.024(5) -0.009(4) -0.008(6) 0.002(6)
C18' 0.46(5) 0.044(10) 0.117(17) -0.024(11) 0.19(3) -0.053(19)
C19' 0.091(9) 0.058(7) 0.064(8) -0.013(6) 0.040(7) -0.013(7)
C20' 0.084(8) 0.050(6) 0.069(7) -0.019(6) 0.044(6) -0.005(6)
C21' 0.095(6) 0.078(6) 0.098(7) -0.040(5) 0.034(6) -0.033(5)
C22' 0.120(8) 0.047(5) 0.029(4) -0.011(4) 0.013(5) -0.004(5)
C23 0.031(2) 0.032(3) 0.023(2) 0.0016(19) 0.008(2) -0.003(2)
C24 0.033(3) 0.050(3) 0.034(3) 0.014(2) 0.010(2) 0.003(2)
C25 0.050(4) 0.104(5) 0.043(3) 0.036(3) 0.012(3) -0.001(4)
C26 0.037(3) 0.113(6) 0.061(4) 0.056(4) 0.001(3) 0.001(3)
C27 0.032(3) 0.071(4) 0.048(3) 0.022(3) 0.001(3) 0.002(3)
C28 0.028(2) 0.034(3) 0.037(3) 0.012(2) 0.009(2) 0.002(2)
C29 0.019(2) 0.020(2) 0.031(2) 0.0039(18) 0.0034(18) -0.0006(17)
C30 0.024(2) 0.024(2) 0.034(3) 0.004(2) 0.002(2) -0.0056(19)
C31 0.029(3) 0.047(3) 0.033(3) 0.011(2) -0.003(2) -0.011(2)
C32 0.023(3) 0.061(4) 0.053(3) 0.024(3) 0.005(2) -0.009(2)
C33 0.026(2) 0.045(3) 0.045(3) 0.019(2) 0.011(2) 0.004(2)
C34 0.023(2) 0.032(3) 0.034(3) 0.009(2) 0.011(2) 0.002(2)
C35 0.047(3) 0.084(5) 0.044(3) -0.002(3) 0.026(3) 0.015(3)
C36 0.036(3) 0.025(2) 0.030(3) -0.001(2) 0.004(2) -0.006(2)
C37 0.053(3) 0.057(4) 0.031(3) -0.014(3) 0.005(3) -0.017(3)
C38 0.016(2) 0.023(2) 0.020(2) -0.0027(17) -0.0006(17) -0.0045(17)
C39 0.020(2) 0.023(2) 0.022(2) -0.0016(18) 0.0035(17) -0.0040(18)
C40 0.019(2) 0.022(2) 0.027(2) -0.0045(18) 0.0048(18) -0.0027(17)
C41 0.021(2) 0.023(2) 0.032(3) -0.0032(19) -0.0003(19) 0.0035(18)
C42 0.025(2) 0.027(2) 0.023(2) -0.0014(19) -0.0079(19) 0.0044(19)
C43 0.027(2) 0.023(2) 0.026(2) -0.0048(18) 0.0022(19) 0.0013(19)
C44 0.032(3) 0.032(3) 0.040(3) -0.004(2) 0.011(2) 0.005(2)
C45 0.056(3) 0.030(3) 0.031(3) -0.007(2) 0.002(3) 0.013(3)
C46 0.017(2) 0.024(2) 0.014(2) 0.0003(17) -0.0038(16) 0.0023(17)
C47 0.024(2) 0.027(2) 0.021(2) 0.0004(18) 0.0024(18) 0.0003(19)
C48 0.025(2) 0.033(3) 0.023(2) 0.0047(19) 0.0044(19) 0.0014(19)
C49 0.026(2) 0.045(3) 0.023(2) -0.001(2) 0.0080(19) 0.004(2)
C50 0.027(2) 0.031(3) 0.023(2) -0.0062(19) 0.0014(19) 0.007(2)
C51 0.021(2) 0.025(2) 0.021(2) 0.0017(18) -0.0005(18) 0.0026(18)
C52 0.041(3) 0.051(3) 0.035(3) 0.001(2) 0.015(2) -0.007(3)
C53 0.041(3) 0.040(3) 0.039(3) -0.014(2) 0.011(2) 0.008(3)
C54 0.020(2) 0.022(2) 0.024(2) -0.0061(18) 0.0067(18) -0.0013(17)
C55 0.025(2) 0.031(2) 0.021(2) -0.0024(18) 0.0034(18) 0.0000(19)
C56 0.025(2) 0.029(2) 0.028(2) -0.008(2) 0.0030(19) -0.0045(19)
C57 0.026(2) 0.026(2) 0.035(3) -0.006(2) 0.006(2) -0.0098(19)
C58 0.026(2) 0.022(2) 0.029(2) -0.0045(18) 0.0101(19) -0.0005(18)
C59 0.019(2) 0.021(2) 0.025(2) -0.0041(18) 0.0048(18) -0.0011(17)
C60 0.035(3) 0.053(3) 0.036(3) -0.006(3) 0.000(2) -0.017(3)
C61 0.029(2) 0.027(2) 0.036(3) 0.000(2) 0.008(2) -0.006(2)
C62 0.019(2) 0.021(2) 0.018(2) -0.0016(17) 0.0070(17) -0.0003(17)
C63 0.019(2) 0.026(2) 0.021(2) -0.0016(18) 0.0063(17) -0.0013(18)
C64 0.023(2) 0.030(3) 0.026(2) 0.0028(19) 0.0045(19) 0.0047(19)
C65 0.022(2) 0.043(3) 0.030(3) -0.008(2) -0.006(2) 0.002(2)
C66 0.026(2) 0.026(2) 0.039(3) -0.004(2) 0.002(2) 0.002(2)
C67 0.021(2) 0.025(2) 0.021(2) 0.0017(18) 0.0009(18) 0.0023(18)
C68 0.035(3) 0.036(3) 0.030(3) 0.002(2) -0.002(2) 0.006(2)
C69 0.044(3) 0.039(3) 0.051(4) -0.017(3) -0.014(3) -0.001(3)

loop_
_atom_type_symbol
_atom_type_description
_atom_type_scat_dispersion_real
_atom_type_scat_dispersion_imag
_atom_type_scat_source
C C 0.0033 0.0016 'International Tables Vol C Tables 4.2.6.8 and 6.1.1.4'
H H 0.0000 0.0000 'International Tables Vol C Tables 4.2.6.8 and 6.1.1.4'
B B 0.0013 0.0007 'International Tables Vol C Tables 4.2.6.8 and 6.1.1.4'
N N 0.0061 0.0033 'International Tables Vol C Tables 4.2.6.8 and 6.1.1.4'
O O 0.0106 0.0060 'International Tables Vol C Tables 4.2.6.8 and 6.1.1.4'
F F 0.0171 0.0103 'International Tables Vol C Tables 4.2.6.8 and 6.1.1.4'
Co Co 0.3494 0.9721 'International Tables Vol C Tables 4.2.6.8 and 6.1.1.4'
P P 0.1023 0.0942 'International Tables Vol C Tables 4.2.6.8 and 6.1.1.4'

loop_
_geom_angle_atom_site_label_1
_geom_angle_atom_site_label_2
_geom_angle_atom_site_label_3
_geom_angle
C29 Co1 O1 83.92(16)
C29 Co1 N1 173.12(17)
O1 Co1 N1 89.36(14)
C29 Co1 P1 92.80(13)
O1 Co1 P1 100.72(9)
N1 Co1 P1 86.99(11)
C29 Co1 P2 94.47(13)
O1 Co1 P2 92.79(9)
N1 Co1 P2 87.31(11)
P1 Co1 P2 165.27(5)
C1 P1 C13 106.3(2)
C1 P1 C7 103.6(2)
C13 P1 C7 103.3(2)
C1 P1 Co1 117.24(15)
C13 P1 Co1 101.27(16)
C7 P1 Co1 123.12(17)
C17 P2 C16 102.4(6)
C17 P2 C17' 10.8(14)
C16 P2 C17' 111.0(7)
C17 P2 C23 111.5(8)
C16 P2 C23 104.3(2)
C17' P2 C23 102.3(7)
C17 P2 Co1 118.8(7)
C16 P2 Co1 99.20(17)
C17' P2 Co1 121.7(6)
C23 P2 Co1 117.33(15)
C15 N1 C14 109.7(3)
C15 N1 Co1 114.5(3)
C14 N1 Co1 115.0(3)
C36 O1 Co1 112.2(3)
C34 O2 C35 117.8(4)
C46 B1 C38 114.0(3)
C46 B1 C54 110.3(3)
C38 B1 C54 104.3(3)
C46 B1 C62 105.0(3)
C38 B1 C62 110.8(3)
C54 B1 C62 112.7(3)
C2 C1 C6 108.3(4)
C2 C1 P1 113.0(3)
C6 C1 P1 115.1(3)
C3 C2 C1 112.3(4)
C2 C3 C4 110.7(4)
C5 C4 C3 110.4(5)
C6 C5 C4 111.1(4)
C5 C6 C1 110.9(4)
C8 C7 C12 110.0(4)
C8 C7 P1 114.9(4)
C12 C7 P1 113.4(3)
C7 C8 C9 109.9(5)
C10 C9 C8 110.5(5)
C11 C10 C9 111.1(5)
C10 C11 C12 112.3(5)
C11 C12 C7 109.9(4)
C14 C13 P1 108.9(3)
N1 C14 C13 109.5(4)
N1 C15 C16 108.6(4)
C15 C16 P2 107.9(3)
C22 C17 C18 117.6(17)
C22 C17 P2 119.9(16)
C18 C17 P2 112.5(12)
C17 C18 C19 112.8(12)
C20 C19 C18 112.8(12)
C19 C20 C21 111.7(12)
C20 C21 C22 106.1(12)
C17 C22 C21 108.3(15)
C18' C17' C22' 109.7(17)
C18' C17' P2 118.7(17)
C22' C17' P2 122.1(14)
C17' C18' C19' 121(2)
C18' C19' C20' 112.1(12)
C21' C20' C19' 114.0(13)
C20' C21' C22' 112.7(12)
C17' C22' C21' 111.8(14)
C28 C23 C24 110.1(4)
C28 C23 P2 112.6(3)
C24 C23 P2 116.8(3)
C25 C24 C23 110.3(4)
C24 C25 C26 112.4(5)
C27 C26 C25 111.3(5)
C26 C27 C28 110.8(5)
C27 C28 C23 110.1(4)
C30 C29 C34 116.7(4)
C30 C29 Co1 111.9(3)
C34 C29 Co1 131.4(3)
C29 C30 C31 121.4(4)
C29 C30 C36 114.4(4)
C31 C30 C36 124.2(4)
C32 C31 C30 118.9(5)
C31 C32 C33 122.0(5)
C34 C33 C32 119.9(5)
O2 C34 C33 123.1(4)
O2 C34 C29 115.8(4)
C33 C34 C29 121.0(4)
O1 C36 C30 117.5(4)
O1 C36 C37 118.3(4)
C30 C36 C37 124.2(4)
C43 C38 C39 115.2(4)
C43 C38 B1 124.6(4)
C39 C38 B1 119.8(4)
C40 C39 C38 122.4(4)
C41 C40 C39 120.8(4)
C41 C40 C44 120.4(4)
C39 C40 C44 118.7(4)
C42 C41 C40 118.6(4)
C41 C42 C43 120.7(4)
C41 C42 C45 120.6(4)
C43 C42 C45 118.7(4)
C42 C43 C38 122.2(4)
F3 C44 F1 107.1(4)
F3 C44 F2 105.1(4)
F1 C44 F2 106.0(4)
F3 C44 C40 113.8(4)
F1 C44 C40 113.3(4)
F2 C44 C40 111.0(4)
F5 C45 F6 109.6(5)
F5 C45 F4 105.1(4)
F6 C45 F4 104.3(5)
F5 C45 C42 113.4(4)
F6 C45 C42 112.6(4)
F4 C45 C42 111.3(4)
C47 C46 C51 115.9(4)
C47 C46 B1 121.7(4)
C51 C46 B1 122.2(4)
C48 C47 C46 122.2(4)
C47 C48 C49 121.2(4)
C47 C48 C52 119.0(4)
C49 C48 C52 119.8(4)
C50 C49 C48 117.6(4)
C49 C50 C51 121.4(4)
C49 C50 C53 119.9(4)
C51 C50 C53 118.7(4)
C50 C51 C46 121.7(4)
F9 C52 F7 111.0(5)
F9 C52 F8 102.5(4)
F7 C52 F8 100.8(5)
F9 C52 C48 114.7(4)
F7 C52 C48 113.9(4)
F8 C52 C48 112.5(4)
F11 C53 F12 107.6(5)
F11 C53 F10 103.2(5)
F12 C53 F10 101.3(5)
F11 C53 C50 115.2(5)
F12 C53 C50 113.8(4)
F10 C53 C50 114.4(4)
C59 C54 C55 115.6(4)
C59 C54 B1 125.7(4)
C55 C54 B1 118.6(4)
C56 C55 C54 122.4(4)
C57 C56 C55 120.7(4)
C57 C56 C60 119.5(4)
C55 C56 C60 119.7(4)
C56 C57 C58 118.5(4)
C57 C58 C59 120.8(4)
C57 C58 C61 120.4(4)
C59 C58 C61 118.7(4)
C54 C59 C58 122.1(4)
F13 C60 F14 108.2(4)
F13 C60 F15 106.0(4)
F14 C60 F15 104.7(4)
F13 C60 C56 113.5(4)
F14 C60 C56 112.3(4)
F15 C60 C56 111.5(4)
F18 C61 F17 106.2(4)
F18 C61 F16 106.5(4)
F17 C61 F16 105.9(4)
F18 C61 C58 113.3(4)
F17 C61 C58 112.0(4)
F16 C61 C58 112.4(4)
C63 C62 C67 115.2(4)
C63 C62 B1 121.0(3)
C67 C62 B1 123.8(3)
C64 C63 C62 122.6(4)
C65 C64 C63 120.6(4)
C65 C64 C68 119.6(4)
C63 C64 C68 119.7(4)
C66 C65 C64 118.1(4)
C65 C66 C67 120.8(4)
C65 C66 C69 119.1(4)
C67 C66 C69 120.1(4)
C66 C67 C62 122.6(4)
F21' C68 F20 125.3(8)
F21' C68 F19' 116.3(12)
F20 C68 F19' 52.4(8)
F21' C68 F21 31.0(9)
F20 C68 F21 109.0(9)
F19' C68 F21 131.3(9)
F21' C68 F19 68.2(9)
F20 C68 F19 105.7(8)
F19' C68 F19 57.9(9)
F21 C68 F19 97.7(8)
F21' C68 F20' 101.7(8)
F20 C68 F20' 48.0(7)
F19' C68 F20' 100.0(10)
F21 C68 F20' 72.5(8)
F19 C68 F20' 141.1(6)
F21' C68 C64 116.0(8)
F20 C68 C64 116.3(5)
F19' C68 C64 113.4(5)
F21 C68 C64 114.8(7)
F19 C68 C64 111.4(5)
F20' C68 C64 106.7(5)
F22 C69 F23 126.6(6)
F22 C69 F24 97.3(5)
F23 C69 F24 83.4(5)
F22 C69 F23' 89.0(5)
F23 C69 F23' 54.7(5)
F24 C69 F23' 129.8(6)
F22 C69 C66 115.2(4)
F23 C69 C66 113.9(5)
F24 C69 C66 111.3(5)
F23' C69 C66 110.4(5)

loop_
_geom_bond_atom_site_label_1
_geom_bond_atom_site_label_2
_geom_bond_distance
Co1 C29 1.889(4)
Co1 O1 1.993(3)
Co1 N1 2.020(3)
Co1 P1 2.1900(13)
Co1 P2 2.2046(13)
P1 C1 1.837(5)
P1 C13 1.838(4)
P1 C7 1.853(5)
P2 C17 1.84(3)
P2 C16 1.837(5)
P2 C17' 1.84(3)
P2 C23 1.847(4)
N1 C15 1.473(6)
N1 C14 1.494(5)
O1 C36 1.270(5)
O2 C34 1.370(5)
O2 C35 1.425(5)
F1 C44 1.325(5)
F2 C44 1.343(5)
F3 C44 1.322(5)
F4 C45 1.326(6)
F5 C45 1.300(6)
F6 C45 1.314(6)
F7 C52 1.305(6)
F8 C52 1.344(6)
F9 C52 1.304(6)
F10 C53 1.303(6)
F11 C53 1.261(6)
F12 C53 1.285(6)
F13 C60 1.314(6)
F14 C60 1.330(6)
F15 C60 1.345(6)
F16 C61 1.338(5)
F17 C61 1.338(5)
F18 C61 1.328(5)
F19 C68 1.358(8)
F20 C68 1.243(8)
F21 C68 1.317(12)
F19' C68 1.263(10)
F20' C68 1.412(9)
F21' C68 1.200(11)
F22 C69 1.283(6)
F23 C69 1.303(8)
F23' C69 1.401(10)
F24 C69 1.385(7)
B1 C46 1.632(6)
B1 C38 1.634(6)
B1 C54 1.637(6)
B1 C62 1.644(6)
C1 C2 1.531(7)
C1 C6 1.547(6)
C2 C3 1.512(6)
C3 C4 1.527(7)
C4 C5 1.524(8)
C5 C6 1.514(7)
C7 C8 1.503(8)
C7 C12 1.544(7)
C8 C9 1.548(7)
C9 C10 1.528(8)
C10 C11 1.483(8)
C11 C12 1.532(7)
C13 C14 1.516(7)
C15 C16 1.523(6)
C17 C22 1.429(18)
C17 C18 1.469(19)
C18 C19 1.515(12)
C19 C20 1.450(14)
C20 C21 1.516(15)
C21 C22 1.535(13)
C17' C18' 1.440(18)
C17' C22' 1.47(2)
C18' C19' 1.510(15)
C19' C20' 1.534(14)
C20' C21' 1.345(14)
C21' C22' 1.582(14)
C23 C28 1.527(6)
C23 C24 1.534(6)
C24 C25 1.514(7)
C25 C26 1.519(8)
C26 C27 1.515(7)
C27 C28 1.518(7)
C29 C30 1.407(6)
C29 C34 1.418(6)
C30 C31 1.420(6)
C30 C36 1.425(6)
C31 C32 1.345(7)
C32 C33 1.383(7)
C33 C34 1.383(6)
C36 C37 1.491(6)
C38 C43 1.399(6)
C38 C39 1.406(6)
C39 C40 1.383(6)
C40 C41 1.377(6)
C40 C44 1.498(6)
C41 C42 1.375(6)
C42 C43 1.397(6)
C42 C45 1.499(6)
C46 C47 1.391(6)
C46 C51 1.403(6)
C47 C48 1.388(6)
C48 C49 1.388(6)
C48 C52 1.485(7)
C49 C50 1.376(6)
C50 C51 1.394(6)
C50 C53 1.482(6)
C54 C59 1.391(6)
C54 C55 1.404(6)
C55 C56 1.381(6)
C56 C57 1.377(6)
C56 C60 1.507(6)
C57 C58 1.377(6)
C58 C59 1.392(6)
C58 C61 1.495(6)
C62 C63 1.398(6)
C62 C67 1.400(6)
C63 C64 1.387(6)
C64 C65 1.387(6)
C64 C68 1.498(6)
C65 C66 1.379(6)
C66 C67 1.387(6)
C66 C69 1.489(6)
